data_2019009
loop_
_publ_author_name
'Shi, Yao-Cheng'
'Cheng, Huan-Ren'
'Cheng, Da-Cong'

_publ_section_title
;
 A novel hexairon cluster with one disulfide and two Ph~2~PCS^3{-^}
 ligands
;
_journal_coeditor_code WQ3029
_journal_issue 6
_journal_name_full 'Acta Crystallographica Section C'
_journal_page_first 581
_journal_page_last 583
_journal_paper_doi 10.1107/S0108270113009049
_journal_volume 69
_journal_year 2013
_chemical_formula_iupac '[Fe6 (C13 H10 P S)2 (S2) (C O)16]'
_chemical_formula_moiety 'C42 H20 Fe6 O16 P2 S4'
_chemical_formula_sum 'C42 H20 Fe6 O16 P2 S4'
_chemical_formula_weight 1305.90
_chemical_name_systematic
'Hexadecacarbonylbis{\m~3~-[(diphenylphosphanyl)methanediidyl]sulfanido}-\m~4~-disulfido(2-)-hexairon(4 <i>Fe</i>---<i>Fe</i>)'
_space_group_IT_number 2
_space_group_name_Hall '-P 1'
_symmetry_cell_setting triclinic
_symmetry_space_group_name_Hall '-P 1'
_symmetry_space_group_name_H-M 'P -1'
_atom_sites_solution_hydrogens geom
_atom_sites_solution_primary direct
_atom_sites_solution_secondary difmap
_audit_creation_method SHELXL97
_cell_angle_alpha 83.6258(14)
_cell_angle_beta 87.7599(11)
_cell_angle_gamma 60.5657(14)
_cell_formula_units_Z 1
_cell_length_a 10.5129(13)
_cell_length_b 10.5849(13)
_cell_length_c 12.7572(16)
_cell_measurement_reflns_used 4455
_cell_measurement_temperature 296
_cell_measurement_theta_max 27.47
_cell_measurement_theta_min 1.61
_cell_volume 1228.5(3)
_computing_cell_refinement 'SAINT-Plus (Bruker, 2003)'
_computing_data_collection 'SMART (Bruker, 2002)'
_computing_data_reduction 'SAINT-Plus (Bruker, 2003)'
_computing_molecular_graphics
;
PLATON (Spek, 2009) and WinGX (Farrugia, 2012)
;
_computing_publication_material 'publCIF (Westrip, 2010)'
_computing_structure_refinement 'SHELXTL (Sheldrick, 2008)'
_computing_structure_solution 'SIR2004 (Burla <i>et al.</i>, 2005)'
_diffrn_ambient_temperature 296
_diffrn_measured_fraction_theta_full 0.973
_diffrn_measured_fraction_theta_max 0.973
_diffrn_measurement_device_type 'Bruker SMART APEX CCD area-detector'
_diffrn_measurement_method '\w and \f'
_diffrn_radiation_monochromator graphite
_diffrn_radiation_source 'fine-focus sealed tube'
_diffrn_radiation_type MoK\a
_diffrn_radiation_wavelength 0.71073
_diffrn_reflns_av_R_equivalents 0.0168
_diffrn_reflns_av_sigmaI/netI 0.0285
_diffrn_reflns_limit_h_max 13
_diffrn_reflns_limit_h_min -12
_diffrn_reflns_limit_k_max 13
_diffrn_reflns_limit_k_min -13
_diffrn_reflns_limit_l_max 16
_diffrn_reflns_limit_l_min -16
_diffrn_reflns_number 10572
_diffrn_reflns_theta_full 27.47
_diffrn_reflns_theta_max 27.47
_diffrn_reflns_theta_min 1.61
_exptl_absorpt_coefficient_mu 2.027
_exptl_absorpt_correction_T_max 0.691
_exptl_absorpt_correction_T_min 0.672
_exptl_absorpt_correction_type multi-scan
_exptl_absorpt_process_details '(SADABS; Sheldrick, 2004)'
_exptl_crystal_colour orange--red
_exptl_crystal_density_diffrn 1.765
_exptl_crystal_density_method 'not measured'
_exptl_crystal_description block
_exptl_crystal_F_000 650
_exptl_crystal_size_max 0.20
_exptl_crystal_size_mid 0.18
_exptl_crystal_size_min 0.18
_refine_diff_density_max 0.374
_refine_diff_density_min -0.316
_refine_ls_extinction_method none
_refine_ls_goodness_of_fit_ref 1.013
_refine_ls_hydrogen_treatment constr
_refine_ls_matrix_type full
_refine_ls_number_parameters 316
_refine_ls_number_reflns 5486
_refine_ls_number_restraints 0
_refine_ls_restrained_S_all 1.013
_refine_ls_R_factor_all 0.0382
_refine_ls_R_factor_gt 0.0268
_refine_ls_shift/su_max 0.001
_refine_ls_shift/su_mean 0.000
_refine_ls_structure_factor_coef Fsqd
_refine_ls_weighting_details 'calc w = 1/[\s^2^(Fo^2^)+(0.0348P)^2^+0.4153P] where P=(Fo^2^+2Fc^2^)/3'
_refine_ls_weighting_scheme calc
_refine_ls_wR_factor_gt 0.0644
_refine_ls_wR_factor_ref 0.0708
_reflns_number_gt 4453
_reflns_number_total 5486
_reflns_threshold_expression I>2\s(I)
_cod_data_source_file wq3029.cif
_cod_data_source_block I
_cod_database_code 2019009
_cod_database_fobs_code 2019009

loop_
_symmetry_equiv_pos_as_xyz
'x, y, z'
'-x, -y, -z'

loop_
_atom_site_type_symbol
_atom_site_label
_atom_site_fract_x
_atom_site_fract_y
_atom_site_fract_z
_atom_site_U_iso_or_equiv
_atom_site_adp_type
_atom_site_calc_flag
_atom_site_refinement_flags
_atom_site_occupancy
_atom_site_symmetry_multiplicity
C C1 0.0994(3) 0.4583(3) 0.8216(2) 0.0496(6) Uani d . 1 1
C C2 0.3294(3) 0.2307(3) 0.9242(2) 0.0476(6) Uani d . 1 1
C C3 0.3156(3) 0.2258(3) 0.7214(2) 0.0533(7) Uani d . 1 1
C C4 0.2271(3) 0.5252(3) 0.63452(19) 0.0451(6) Uani d . 1 1
C C5 0.2988(3) 0.7179(3) 0.66234(18) 0.0464(6) Uani d . 1 1
C C6 0.6080(3) 0.6517(3) 0.60315(19) 0.0473(6) Uani d . 1 1
C C7 0.8443(3) 0.3940(3) 0.65607(18) 0.0456(6) Uani d . 1 1
C C8 0.6384(3) 0.5652(3) 0.79944(18) 0.0409(6) Uani d . 1 1
C C9 0.4811(2) 0.3519(2) 0.80440(15) 0.0294(4) Uani d . 1 1
C C10 0.7637(2) 0.2312(2) 0.91215(16) 0.0333(5) Uani d . 1 1
C C11 0.8868(3) 0.2435(3) 0.9254(2) 0.0468(6) Uani d . 1 1
H H11 0.9210 0.2815 0.8691 0.056 Uiso calc R 1 1
C C12 0.9599(3) 0.1991(3) 1.0225(2) 0.0552(7) Uani d . 1 1
H H12 1.0423 0.2084 1.0312 0.066 Uiso calc R 1 1
C C13 0.9104(3) 0.1419(3) 1.10540(19) 0.0527(7) Uani d . 1 1
H H13 0.9597 0.1115 1.1701 0.063 Uiso calc R 1 1
C C14 0.7885(3) 0.1294(3) 1.09293(19) 0.0512(7) Uani d . 1 1
H H14 0.7555 0.0903 1.1494 0.061 Uiso calc R 1 1
C C15 0.7139(3) 0.1744(3) 0.99702(17) 0.0421(6) Uani d . 1 1
H H15 0.6304 0.1666 0.9894 0.051 Uiso calc R 1 1
C C16 0.7335(2) 0.1134(2) 0.72662(16) 0.0320(5) Uani d . 1 1
C C17 0.7008(3) 0.0096(3) 0.7757(2) 0.0466(6) Uani d . 1 1
H H17 0.6448 0.0289 0.8361 0.056 Uiso calc R 1 1
C C18 0.7509(4) -0.1229(3) 0.7353(3) 0.0596(8) Uani d . 1 1
H H18 0.7306 -0.1930 0.7696 0.071 Uiso calc R 1 1
C C19 0.8307(3) -0.1504(3) 0.6446(3) 0.0592(8) Uani d . 1 1
H H19 0.8618 -0.2380 0.6163 0.071 Uiso calc R 1 1
C C20 0.8647(3) -0.0491(3) 0.5956(2) 0.0589(7) Uani d . 1 1
H H20 0.9206 -0.0692 0.5350 0.071 Uiso calc R 1 1
C C21 0.8159(3) 0.0833(3) 0.6359(2) 0.0463(6) Uani d . 1 1
H H21 0.8386 0.1520 0.6020 0.056 Uiso calc R 1 1
Fe Fe1 0.29735(4) 0.35537(4) 0.80964(2) 0.03537(9) Uani d . 1 1
Fe Fe2 0.37784(3) 0.52361(3) 0.69573(2) 0.03015(8) Uani d . 1 1
Fe Fe3 0.65129(3) 0.48071(3) 0.68219(2) 0.03075(8) Uani d . 1 1
O O1 -0.0223(2) 0.5243(3) 0.8346(2) 0.0795(7) Uani d . 1 1
O O2 0.3507(3) 0.1492(3) 0.99583(17) 0.0785(7) Uani d . 1 1
O O3 0.3312(3) 0.1400(3) 0.6681(2) 0.0940(8) Uani d . 1 1
O O4 0.1357(2) 0.5379(3) 0.58043(15) 0.0667(6) Uani d . 1 1
O O5 0.2457(3) 0.8413(2) 0.64475(17) 0.0751(7) Uani d . 1 1
O O6 0.5864(3) 0.7589(2) 0.55826(17) 0.0789(7) Uani d . 1 1
O O7 0.9669(2) 0.3382(3) 0.64407(17) 0.0749(7) Uani d . 1 1
O O8 0.6274(3) 0.6241(2) 0.87131(15) 0.0622(5) Uani d . 1 1
P P1 0.66956(6) 0.28395(6) 0.78435(4) 0.02828(12) Uani d . 1 1
S S1 0.37012(6) 0.50075(6) 0.87151(4) 0.03457(13) Uani d . 1 1
S S2 0.53376(6) 0.42283(5) 0.56932(4) 0.02771(11) Uani d . 1 1

loop_
_atom_site_aniso_label
_atom_site_aniso_U_11
_atom_site_aniso_U_22
_atom_site_aniso_U_33
_atom_site_aniso_U_12
_atom_site_aniso_U_13
_atom_site_aniso_U_23
C1 0.0403(15) 0.0539(16) 0.0554(15) -0.0259(13) 0.0015(12) 0.0048(12)
C2 0.0462(15) 0.0524(15) 0.0490(14) -0.0294(13) 0.0038(11) 0.0017(12)
C3 0.0494(17) 0.0588(17) 0.0579(16) -0.0315(14) -0.0036(13) -0.0028(14)
C4 0.0360(13) 0.0605(16) 0.0366(12) -0.0233(12) 0.0005(10) 0.0020(11)
C5 0.0534(16) 0.0439(14) 0.0321(12) -0.0178(12) 0.0040(11) 0.0016(10)
C6 0.0684(18) 0.0541(15) 0.0379(12) -0.0449(14) -0.0139(12) 0.0039(11)
C7 0.0464(16) 0.0635(17) 0.0355(12) -0.0347(14) -0.0058(11) 0.0034(11)
C8 0.0516(15) 0.0456(13) 0.0344(12) -0.0314(12) -0.0023(10) 0.0005(10)
C9 0.0292(11) 0.0323(10) 0.0251(9) -0.0147(9) -0.0010(8) 0.0019(8)
C10 0.0331(12) 0.0321(11) 0.0282(10) -0.0111(9) -0.0059(8) -0.0006(8)
C11 0.0396(14) 0.0593(16) 0.0411(13) -0.0246(13) -0.0074(11) 0.0003(12)
C12 0.0384(15) 0.0716(19) 0.0513(15) -0.0226(14) -0.0134(12) -0.0076(14)
C13 0.0491(16) 0.0522(15) 0.0340(13) -0.0062(13) -0.0153(11) -0.0042(11)
C14 0.0626(18) 0.0502(15) 0.0298(12) -0.0202(14) -0.0055(11) 0.0031(11)
C15 0.0457(15) 0.0489(14) 0.0319(11) -0.0242(12) -0.0056(10) 0.0020(10)
C16 0.0281(11) 0.0322(11) 0.0318(10) -0.0119(9) -0.0046(8) -0.0009(8)
C17 0.0519(16) 0.0418(13) 0.0479(14) -0.0250(12) 0.0080(12) -0.0049(11)
C18 0.066(2) 0.0441(15) 0.076(2) -0.0329(15) 0.0055(16) -0.0072(14)
C19 0.0553(18) 0.0416(14) 0.076(2) -0.0173(13) 0.0007(15) -0.0199(14)
C20 0.0564(18) 0.0510(16) 0.0589(17) -0.0171(14) 0.0140(14) -0.0167(13)
C21 0.0465(15) 0.0405(13) 0.0469(13) -0.0179(12) 0.0105(11) -0.0061(11)
Fe1 0.03145(18) 0.04054(18) 0.03581(17) -0.02000(15) 0.00073(13) 0.00124(14)
Fe2 0.02970(17) 0.03294(16) 0.02477(15) -0.01395(14) -0.00052(11) 0.00188(12)
Fe3 0.03544(18) 0.03727(17) 0.02560(15) -0.02326(15) -0.00425(12) 0.00236(12)
O1 0.0350(12) 0.0772(15) 0.117(2) -0.0224(11) 0.0096(12) -0.0033(14)
O2 0.0987(19) 0.0734(15) 0.0654(14) -0.0501(14) -0.0020(12) 0.0257(12)
O3 0.112(2) 0.0918(19) 0.101(2) -0.0610(17) 0.0034(16) -0.0424(16)
O4 0.0493(12) 0.1090(18) 0.0451(10) -0.0434(12) -0.0117(9) 0.0062(11)
O5 0.1011(18) 0.0373(11) 0.0612(13) -0.0166(11) 0.0063(12) 0.0051(9)
O6 0.129(2) 0.0676(14) 0.0668(13) -0.0721(15) -0.0321(13) 0.0239(11)
O7 0.0401(12) 0.1144(19) 0.0680(14) -0.0380(13) 0.0007(10) 0.0003(13)
O8 0.0908(16) 0.0732(13) 0.0436(10) -0.0544(13) 0.0047(10) -0.0174(10)
P1 0.0283(3) 0.0315(3) 0.0250(2) -0.0153(2) -0.0031(2) 0.0017(2)
S1 0.0378(3) 0.0372(3) 0.0270(2) -0.0175(2) 0.0027(2) -0.0022(2)
S2 0.0299(3) 0.0313(3) 0.0227(2) -0.0162(2) -0.00243(19) 0.00112(19)

loop_
_atom_type_symbol
_atom_type_description
_atom_type_scat_dispersion_real
_atom_type_scat_dispersion_imag
_atom_type_scat_source
C C 0.0033 0.0016 'International Tables Vol C Tables 4.2.6.8 and 6.1.1.4'
H H 0.0000 0.0000 'International Tables Vol C Tables 4.2.6.8 and 6.1.1.4'
O O 0.0106 0.0060 'International Tables Vol C Tables 4.2.6.8 and 6.1.1.4'
P P 0.1023 0.0942 'International Tables Vol C Tables 4.2.6.8 and 6.1.1.4'
S S 0.1246 0.1234 'International Tables Vol C Tables 4.2.6.8 and 6.1.1.4'
Fe Fe 0.3463 0.8444 'International Tables Vol C Tables 4.2.6.8 and 6.1.1.4'

loop_
_geom_angle_atom_site_label_1
_geom_angle_atom_site_label_2
_geom_angle_atom_site_label_3
_geom_angle_site_symmetry_1
_geom_angle
_geom_angle_publ_flag
O1 C1 Fe1 . 176.0(3) ?
O2 C2 Fe1 . 178.6(3) ?
O3 C3 Fe1 . 177.4(3) ?
O4 C4 Fe2 . 168.3(2) y
O5 C5 Fe2 . 177.3(2) y
O6 C6 Fe3 . 175.8(2) ?
O7 C7 Fe3 . 177.1(2) ?
O8 C8 Fe3 . 177.2(2) ?
S1 C9 P1 . 125.06(13) ?
S1 C9 Fe1 . 76.02(9) y
P1 C9 Fe1 . 158.35(13) ?
S1 C9 Fe2 . 72.94(8) y
P1 C9 Fe2 . 106.20(10) ?
Fe1 C9 Fe2 . 83.48(8) y
C11 C10 C15 . 119.1(2) ?
C11 C10 P1 . 120.89(17) ?
C15 C10 P1 . 119.94(18) ?
C10 C11 C12 . 120.3(2) ?
C10 C11 H11 . 119.8 ?
C12 C11 H11 . 119.8 ?
C13 C12 C11 . 120.0(3) ?
C13 C12 H12 . 120.0 ?
C11 C12 H12 . 120.0 ?
C14 C13 C12 . 120.1(2) ?
C14 C13 H13 . 120.0 ?
C12 C13 H13 . 120.0 ?
C13 C14 C15 . 120.6(3) ?
C13 C14 H14 . 119.7 ?
C15 C14 H14 . 119.7 ?
C14 C15 C10 . 119.9(2) ?
C14 C15 H15 . 120.0 ?
C10 C15 H15 . 120.0 ?
C17 C16 C21 . 118.9(2) ?
C17 C16 P1 . 119.03(18) ?
C21 C16 P1 . 122.02(18) ?
C16 C17 C18 . 120.5(2) ?
C16 C17 H17 . 119.7 ?
C18 C17 H17 . 119.7 ?
C19 C18 C17 . 119.9(3) ?
C19 C18 H18 . 120.1 ?
C17 C18 H18 . 120.1 ?
C20 C19 C18 . 120.2(3) ?
C20 C19 H19 . 119.9 ?
C18 C19 H19 . 119.9 ?
C19 C20 C21 . 120.2(3) ?
C19 C20 H20 . 119.9 ?
C21 C20 H20 . 119.9 ?
C16 C21 C20 . 120.1(2) ?
C16 C21 H21 . 119.9 ?
C20 C21 H21 . 119.9 ?
C2 Fe1 C3 . 93.30(13) ?
C2 Fe1 C1 . 96.18(12) ?
C3 Fe1 C1 . 100.99(13) ?
C2 Fe1 C9 . 99.20(10) ?
C3 Fe1 C9 . 104.78(11) ?
C1 Fe1 C9 . 149.02(11) ?
C2 Fe1 S1 . 99.68(9) ?
C3 Fe1 S1 . 151.54(9) ?
C1 Fe1 S1 . 102.64(9) ?
C9 Fe1 S1 . 48.32(7) ?
C2 Fe1 Fe2 . 147.42(9) ?
C3 Fe1 Fe2 . 103.46(9) ?
C1 Fe1 Fe2 . 107.51(8) ?
C9 Fe1 Fe2 . 49.79(6) ?
S1 Fe1 Fe2 . 54.078(18) ?
C4 Fe2 C5 . 90.92(13) ?
C4 Fe2 C9 . 112.45(10) ?
C5 Fe2 C9 . 147.49(10) ?
C4 Fe2 S2 . 95.43(8) ?
C5 Fe2 S2 . 105.56(8) ?
C9 Fe2 S2 . 94.78(6) ?
C4 Fe2 S1 . 112.89(8) ?
C5 Fe2 S1 . 103.16(8) ?
C9 Fe2 S1 . 47.82(6) ?
S2 Fe2 S1 . 138.93(2) ?
C4 Fe2 Fe1 . 69.28(8) ?
C5 Fe2 Fe1 . 134.91(9) ?
C9 Fe2 Fe1 . 46.73(6) ?
S2 Fe2 Fe1 . 116.01(2) ?
S1 Fe2 Fe1 . 54.651(18) ?
C4 Fe2 Fe3 . 148.61(8) ?
C5 Fe2 Fe3 . 92.58(9) ?
C9 Fe2 Fe3 . 79.19(6) ?
S2 Fe2 Fe3 . 53.663(17) ?
S1 Fe2 Fe3 . 96.620(19) ?
Fe1 Fe2 Fe3 . 125.571(15) y
C8 Fe3 C7 . 102.63(12) ?
C8 Fe3 C6 . 89.46(11) ?
C7 Fe3 C6 . 94.82(12) ?
C8 Fe3 S2 . 146.05(9) ?
C7 Fe3 S2 . 110.90(8) ?
C6 Fe3 S2 . 92.85(8) ?
C8 Fe3 P1 . 88.98(7) ?
C7 Fe3 P1 . 93.53(8) ?
C6 Fe3 P1 . 171.64(10) ?
S2 Fe3 P1 . 83.90(2) ?
C8 Fe3 Fe2 . 93.75(8) ?
C7 Fe3 Fe2 . 159.76(9) ?
C6 Fe3 Fe2 . 97.16(9) ?
S2 Fe3 Fe2 . 52.347(17) ?
P1 Fe3 Fe2 . 74.750(18) ?
C9 P1 C16 . 105.72(10) ?
C9 P1 C10 . 109.13(10) ?
C16 P1 C10 . 104.94(10) ?
C9 P1 Fe3 . 97.17(7) ?
C16 P1 Fe3 . 119.23(7) ?
C10 P1 Fe3 . 119.30(8) ?
C9 S1 Fe2 . 59.24(6) ?
C9 S1 Fe1 . 55.66(7) ?
Fe2 S1 Fe1 . 71.27(2) y
S2 S2 Fe2 2_666 108.19(4) ?
S2 S2 Fe3 2_666 109.71(4) ?
Fe2 S2 Fe3 . 73.99(2) y

loop_
_geom_bond_atom_site_label_1
_geom_bond_atom_site_label_2
_geom_bond_site_symmetry_2
_geom_bond_distance
_geom_bond_publ_flag
C1 O1 . 1.133(3) ?
C1 Fe1 . 1.824(3) ?
C2 O2 . 1.131(3) ?
C2 Fe1 . 1.779(3) ?
C3 O3 . 1.138(4) ?
C3 Fe1 . 1.804(3) ?
C4 O4 . 1.150(3) ?
C4 Fe2 . 1.786(3) ?
C5 O5 . 1.138(3) ?
C5 Fe2 . 1.805(3) ?
C6 O6 . 1.131(3) ?
C6 Fe3 . 1.822(2) ?
C7 O7 . 1.136(3) ?
C7 Fe3 . 1.804(3) ?
C8 O8 . 1.136(3) ?
C8 Fe3 . 1.794(3) ?
C9 S1 . 1.730(2) y
C9 P1 . 1.763(2) y
C9 Fe1 . 1.912(2) y
C9 Fe2 . 2.0057(19) y
C10 C11 . 1.381(3) ?
C10 C15 . 1.389(3) ?
C10 P1 . 1.825(2) ?
C11 C12 . 1.392(3) ?
C11 H11 . 0.9300 ?
C12 C13 . 1.372(4) ?
C12 H12 . 0.9300 ?
C13 C14 . 1.368(4) ?
C13 H13 . 0.9300 ?
C14 C15 . 1.385(3) ?
C14 H14 . 0.9300 ?
C15 H15 . 0.9300 ?
C16 C17 . 1.385(3) ?
C16 C21 . 1.387(3) ?
C16 P1 . 1.821(2) ?
C17 C18 . 1.386(4) ?
C17 H17 . 0.9300 ?
C18 C19 . 1.374(4) ?
C18 H18 . 0.9300 ?
C19 C20 . 1.370(4) ?
C19 H19 . 0.9300 ?
C20 C21 . 1.388(4) ?
C20 H20 . 0.9300 ?
C21 H21 . 0.9300 ?
Fe1 S1 . 2.2473(7) y
Fe1 Fe2 . 2.6094(5) y
Fe2 S2 . 2.2095(6) y
Fe2 S1 . 2.2313(6) y
Fe2 Fe3 . 2.6825(6) y
Fe3 S2 . 2.2481(6) y
Fe3 P1 . 2.2575(6) y
S2 S2 2_666 2.1490(9) y

loop_
_geom_contact_atom_site_label_1
_geom_contact_atom_site_label_2
_geom_contact_distance
_geom_contact_site_symmetry_2
_geom_contact_publ_flag
Fe1 C4 2.589(3) . y
C1 C2 2.681(4) . y
C1 C3 2.798(4) . y
C2 C3 2.605(4) . y
C4 C5 2.559(4) . y
C6 C7 2.670(4) . y
C6 C8 2.545(3) . y
C7 C8 2.808(4) . y
Cg1 S1 3.433 2_667 y
Cg1 Cg1 3.7721(17) 2_757 y

loop_
_geom_hbond_atom_site_label_D
_geom_hbond_atom_site_label_H
_geom_hbond_atom_site_label_A
_geom_hbond_site_symmetry_A
_geom_hbond_distance_DH
_geom_hbond_distance_HA
_geom_hbond_distance_DA
_geom_hbond_angle_DHA
_geom_hbond_publ_flag
C17 H17 O2 2_657 0.93 2.68 3.361(3) 130.9 y
